data_7056791
loop_
_publ_author_name
'Wang, Ting-Ting'
'Su, Yu-Ming'
'Jiao, Cheng-Qi'
'Cai, Xiao-Ou'
'Sun, Hong-Mei'
'Zhu, Yan-Yu'
'Sun, Zhen-Gang'

_publ_section_title
;
 Lanthanide oxalatophosphonates with two types of layered structures:
 syntheses, structures, luminescence and magnetic properties
;
_journal_issue 2
_journal_name_full 'New Journal of Chemistry'
_journal_page_first 1235
_journal_paper_doi 10.1039/C7NJ03690F
_journal_volume 42
_journal_year 2018
_chemical_formula_sum 'C13 H26 Eu2 N O23 P'
_chemical_formula_weight 899.24
_space_group_crystal_system monoclinic
_space_group_IT_number 14
_space_group_name_Hall '-P 2yn'
_space_group_name_H-M_alt 'P 1 21/n 1'
_symmetry_space_group_name_Hall '-P 2yn'
_symmetry_space_group_name_H-M 'P 1 21/n 1'
_atom_sites_solution_hydrogens difmap
_atom_sites_solution_primary direct
_atom_sites_solution_secondary difmap
_audit_creation_method SHELXL-2014/7
_audit_update_record
;
2016-09-09 deposited with the CCDC.
2017-12-08 downloaded from the CCDC.
;
_cell_angle_alpha 90
_cell_angle_beta 109.4150(10)
_cell_angle_gamma 90
_cell_formula_units_Z 4
_cell_length_a 11.5659(4)
_cell_length_b 14.4845(5)
_cell_length_c 15.8549(5)
_cell_measurement_reflns_used 6980
_cell_measurement_temperature 295(2)
_cell_measurement_theta_max 30.55
_cell_measurement_theta_min 2.34
_cell_volume 2505.07(15)
_computing_cell_refinement 'Bruker SMART'
_computing_data_collection 'Bruker SMART'
_computing_data_reduction 'Bruker SAINT'
_computing_molecular_graphics 'Bruker SHELXTL'
_computing_publication_material 'Bruker SHELXTL'
_computing_structure_refinement 'SHELXL-2014/7 (Sheldrick, 2014)'
_computing_structure_solution 'SHELXL-2014/7 (Sheldrick, 2014)'
_diffrn_ambient_temperature 295(2)
_diffrn_measured_fraction_theta_full 0.989
_diffrn_measured_fraction_theta_max 0.990
_diffrn_measurement_device_type 'CCD area detector'
_diffrn_measurement_method 'phi and omega scans'
_diffrn_radiation_type MoK\a
_diffrn_radiation_wavelength 0.71073
_diffrn_reflns_av_R_equivalents 0.0228
_diffrn_reflns_av_unetI/netI 0.0272
_diffrn_reflns_Laue_measured_fraction_full 0.989
_diffrn_reflns_Laue_measured_fraction_max 0.990
_diffrn_reflns_limit_h_max 14
_diffrn_reflns_limit_h_min -12
_diffrn_reflns_limit_k_max 18
_diffrn_reflns_limit_k_min -18
_diffrn_reflns_limit_l_max 10
_diffrn_reflns_limit_l_min -19
_diffrn_reflns_number 13865
_diffrn_reflns_point_group_measured_fraction_full 0.989
_diffrn_reflns_point_group_measured_fraction_max 0.990
_diffrn_reflns_theta_full 25.242
_diffrn_reflns_theta_max 26.500
_diffrn_reflns_theta_min 1.910
_diffrn_source 'fine-focus sealed tube'
_exptl_absorpt_coefficient_mu 5.132
_exptl_absorpt_correction_type multi-scan
_exptl_crystal_colour colorless
_exptl_crystal_density_diffrn 2.384
_exptl_crystal_density_method 'not measured'
_exptl_crystal_description block
_exptl_crystal_F_000 1744
_exptl_crystal_size_max 0.060
_exptl_crystal_size_mid 0.050
_exptl_crystal_size_min 0.040
_exptl_transmission_factor_max 0.821
_exptl_transmission_factor_min 0.748
_refine_diff_density_max 1.607
_refine_diff_density_min -0.866
_refine_diff_density_rms 0.111
_refine_ls_extinction_method none
_refine_ls_goodness_of_fit_ref 1.035
_refine_ls_hydrogen_treatment mixed
_refine_ls_matrix_type full
_refine_ls_number_parameters 379
_refine_ls_number_reflns 5149
_refine_ls_number_restraints 319
_refine_ls_restrained_S_all 1.027
_refine_ls_R_factor_all 0.0285
_refine_ls_R_factor_gt 0.0217
_refine_ls_shift/su_max 0.054
_refine_ls_shift/su_mean 0.003
_refine_ls_structure_factor_coef Fsqd
_refine_ls_weighting_details 'w=1/[\s^2^(Fo^2^)+(0.0243P)^2^+2.9737P] where P=(Fo^2^+2Fc^2^)/3'
_refine_ls_weighting_scheme calc
_refine_ls_wR_factor_gt 0.0499
_refine_ls_wR_factor_ref 0.0525
_reflns_Friedel_coverage 0.000
_reflns_number_gt 4494
_reflns_number_total 5149
_reflns_threshold_expression 'I > 2\s(I)'
_cod_data_source_file c7nj03690f2.cif
_cod_data_source_block szg245
_cod_depositor_comments 'Adding full bibliography for 7056790--7056794.cif.'
_cod_database_code 7056791
_shelx_shelxl_version_number 2014/7
_shelx_space_group_comment
;
The symmetry employed for this shelxl refinement is uniquely defined
by the following loop, which should always be used as a source of
symmetry information in preference to the above space-group names.
They are only intended as comments.
;
_shelx_estimated_absorpt_t_min 0.748
_shelx_estimated_absorpt_t_max 0.821

loop_
_space_group_symop_operation_xyz
'x, y, z'
'-x+1/2, y+1/2, -z+1/2'
'-x, -y, -z'
'x-1/2, -y-1/2, z-1/2'

loop_
_atom_site_label
_atom_site_type_symbol
_atom_site_fract_x
_atom_site_fract_y
_atom_site_fract_z
_atom_site_U_iso_or_equiv
_atom_site_adp_type
_atom_site_occupancy
_atom_site_site_symmetry_order
_atom_site_calc_flag
_atom_site_refinement_flags_posn
_atom_site_refinement_flags_adp
_atom_site_refinement_flags_occupancy
_atom_site_disorder_assembly
_atom_site_disorder_group
Eu1 Eu 0.47774(2) 0.08744(2) 0.17027(2) 0.01582(5) Uani 1 1 d . . . . .
Eu2 Eu 0.45389(2) 0.52977(2) 0.17669(2) 0.01621(5) Uani 1 1 d . . . . .
P1 P 0.34655(8) 0.20169(6) -0.05239(6) 0.01814(19) Uani 1 1 d . . . . .
O1 O 0.3638(2) 0.30416(17) -0.01813(17) 0.0231(6) Uani 1 1 d . U . . .
H1C H 0.4399 0.3161 0.0038 0.035 Uiso 1 1 d R U . . .
O2 O 0.3905(2) 0.14024(19) 0.02681(18) 0.0278(6) Uani 1 1 d . U . . .
O3 O 0.3991(3) 0.18829(19) -0.12542(19) 0.0277(6) Uani 1 1 d . U . . .
O4 O 0.4126(3) -0.0431(2) 0.0633(2) 0.0306(7) Uani 1 1 d . U . . .
H4D H 0.4270 -0.0938 0.0920 0.046 Uiso 1 1 d R U . . .
O5 O 0.6627(2) 0.04733(18) 0.13584(17) 0.0217(5) Uani 1 1 d . U . . .
O6 O 0.6639(2) 0.11193(19) 0.29674(18) 0.0241(6) Uani 1 1 d . U . . .
O7 O 0.8646(2) 0.02395(18) 0.19347(17) 0.0232(6) Uani 1 1 d . U . . .
O8 O 0.8648(2) 0.08686(18) 0.35155(17) 0.0216(5) Uani 1 1 d . U . . .
O9 O 0.5456(3) -0.0688(2) 0.2384(2) 0.0370(7) Uani 1 1 d . U . . .
H9A H 0.6003 -0.0900 0.2187 0.055 Uiso 1 1 d R U . . .
H9B H 0.5750 -0.0635 0.2949 0.055 Uiso 1 1 d R U . . .
O10 O 0.4203(2) 0.0615(2) 0.30489(18) 0.0269(6) Uani 1 1 d . U . . .
O11 O 0.2561(2) 0.0694(2) 0.13807(17) 0.0245(6) Uani 1 1 d . U . . .
O12 O 0.1045(2) 0.0580(2) 0.19503(18) 0.0259(6) Uani 1 1 d . U . . .
O13 O 0.2662(2) 0.0541(2) 0.36026(18) 0.0261(6) Uani 1 1 d . U . . .
O14 O 0.3945(3) 0.23093(19) 0.2102(2) 0.0323(6) Uani 1 1 d . U . . .
O15 O 0.5832(2) 0.24258(18) 0.15006(19) 0.0259(6) Uani 1 1 d . U . . .
O16 O 0.3735(3) 0.38362(19) 0.2014(2) 0.0294(6) Uani 1 1 d . U . . .
O17 O 0.5603(2) 0.39662(18) 0.14034(19) 0.0265(6) Uani 1 1 d . U . . .
O18 O 0.4443(3) 0.6934(2) 0.1721(3) 0.0478(9) Uani 1 1 d . U . . .
H18B H 0.3758 0.7105 0.1352 0.072 Uiso 1 1 d R U . . .
H18C H 0.4513 0.7135 0.2239 0.072 Uiso 1 1 d R U . . .
O19 O 0.3784(3) 0.5409(2) 0.0164(2) 0.0368(7) Uani 1 1 d . U . . .
H19A H 0.3805 0.5969 0.0011 0.055 Uiso 1 1 d R U . . .
O20 O -0.2784(4) 0.2266(3) 0.0463(3) 0.0646(11) Uani 1 1 d . U . . .
H20A H -0.3144 0.2347 0.0845 0.097 Uiso 1 1 d R U . A .
C7 C -0.1727(5) 0.2548(5) 0.0767(4) 0.0585(17) Uani 0.288(9) 1 d D . P A 1
O21 O -0.1759(10) 0.3473(9) 0.1006(9) 0.053(4) Uani 0.288(9) 1 d D U P A 1
C7' C -0.1727(5) 0.2548(5) 0.0767(4) 0.0585(17) Uani 0.712(9) 1 d D . P A 2
O21' O -0.1281(6) 0.2605(6) 0.1613(4) 0.084(3) Uani 0.712(9) 1 d D U P A 2
O1W O 0.3022(4) 0.8286(3) 0.2098(3) 0.0697(12) Uani 1 1 d . U . . .
H1WC H 0.3295 0.8459 0.2641 0.084 Uiso 1 1 d R U . . .
H1WA H 0.3381 0.8586 0.1795 0.105 Uiso 1 1 d R U . . .
O2W O 0.1340(5) 0.5151(5) 0.9481(4) 0.126(2) Uani 1 1 d . . . . .
H2WA H 0.1322 0.5700 0.9665 0.188 Uiso 1 1 d R U . . .
H2WB H 0.0637 0.4906 0.9366 0.188 Uiso 1 1 d R U . . .
N1 N 0.1184(3) 0.1816(2) -0.0297(2) 0.0214(7) Uani 1 1 d . . . . .
H1D H 0.1624 0.1476 0.0176 0.026 Uiso 1 1 d R U . . .
C1 C 0.1825(3) 0.1803(3) -0.0983(3) 0.0237(8) Uani 1 1 d . . . . .
H1A H 0.1455 0.2268 -0.1431 0.028 Uiso 1 1 d R U . . .
H1B H 0.1692 0.1207 -0.1279 0.028 Uiso 1 1 d R U . . .
C2 C -0.0069(4) 0.1382(3) -0.0689(3) 0.0291(9) Uani 1 1 d . . . . .
H2A H 0.0025 0.0738 -0.0821 0.035 Uiso 1 1 d R U . . .
H2B H -0.0504 0.1690 -0.1247 0.035 Uiso 1 1 d R U . . .
C3 C 0.1093(4) 0.2781(3) 0.0020(3) 0.0370(11) Uani 1 1 d . . . . .
H3A H 0.0711 0.3172 -0.0495 0.044 Uiso 1 1 d R U . . .
H3B H 0.1908 0.3021 0.0326 0.044 Uiso 1 1 d R U . . .
C4 C 0.0348(4) 0.2817(3) 0.0645(3) 0.0400(11) Uani 1 1 d . . . . .
H4A H 0.0297 0.3450 0.0828 0.048 Uiso 1 1 d R U . . .
H4B H 0.0748 0.2454 0.1176 0.048 Uiso 1 1 d R U . . .
C5 C -0.0826(4) 0.1440(3) -0.0070(3) 0.0306(9) Uani 1 1 d . . . . .
H5A H -0.1636 0.1185 -0.0364 0.037 Uiso 1 1 d R U . . .
H5B H -0.0436 0.1083 0.0468 0.037 Uiso 1 1 d R U . . .
C6 C -0.0940(4) 0.2441(3) 0.0178(3) 0.0329(10) Uani 1 1 d . . . . .
H6 H -0.1321 0.2794 -0.0372 0.039 Uiso 1 1 d R U . A .
C8 C 0.5332(3) 0.3162(2) 0.1573(2) 0.0190(7) Uani 1 1 d . . . . .
C9 C 0.4240(4) 0.3091(3) 0.1925(3) 0.0228(8) Uani 1 1 d . . . . .
C10 C 0.7629(3) 0.0491(2) 0.1980(2) 0.0178(7) Uani 1 1 d . . . . .
C11 C 0.7623(3) 0.0857(2) 0.2895(2) 0.0178(7) Uani 1 1 d . . . . .
C12 C 0.2153(3) 0.0629(3) 0.2018(2) 0.0192(7) Uani 1 1 d . . . . .
C13 C 0.3094(3) 0.0596(3) 0.2978(2) 0.0184(7) Uani 1 1 d . . . . .
H4C H 0.389(5) -0.038(4) 0.014(4) 0.06(2) Uiso 1 1 d . . . . .
H19C H 0.372(11) 0.536(8) -0.041(8) 0.20(5) Uiso 1 1 d . . . . .

loop_
_atom_site_aniso_label
_atom_site_aniso_U_11
_atom_site_aniso_U_22
_atom_site_aniso_U_33
_atom_site_aniso_U_23
_atom_site_aniso_U_13
_atom_site_aniso_U_12
Eu1 0.01421(9) 0.01783(10) 0.01680(9) 0.00133(7) 0.00698(7) 0.00120(7)
Eu2 0.01395(9) 0.01800(10) 0.01842(9) -0.00032(7) 0.00771(7) -0.00026(7)
P1 0.0201(5) 0.0186(5) 0.0173(4) 0.0023(4) 0.0084(4) 0.0006(4)
O1 0.0252(13) 0.0232(13) 0.0205(13) -0.0013(11) 0.0070(11) -0.0023(11)
O2 0.0315(14) 0.0255(14) 0.0247(14) 0.0067(12) 0.0072(11) -0.0002(12)
O3 0.0336(15) 0.0281(15) 0.0288(15) 0.0019(12) 0.0199(13) -0.0011(12)
O4 0.0373(17) 0.0259(15) 0.0266(17) -0.0002(13) 0.0082(14) 0.0024(12)
O5 0.0169(12) 0.0283(14) 0.0208(13) -0.0018(11) 0.0074(10) 0.0008(10)
O6 0.0182(12) 0.0311(14) 0.0246(13) -0.0047(11) 0.0092(11) 0.0030(10)
O7 0.0190(12) 0.0302(14) 0.0228(13) -0.0041(11) 0.0101(11) 0.0017(11)
O8 0.0170(12) 0.0261(14) 0.0214(13) -0.0046(11) 0.0058(10) 0.0014(10)
O9 0.0550(19) 0.0288(15) 0.0315(16) 0.0048(13) 0.0203(15) 0.0107(14)
O10 0.0175(12) 0.0407(15) 0.0238(13) 0.0051(12) 0.0085(11) 0.0017(11)
O11 0.0199(12) 0.0358(14) 0.0206(13) 0.0014(11) 0.0106(11) -0.0022(11)
O12 0.0160(12) 0.0403(16) 0.0225(13) 0.0043(12) 0.0079(11) -0.0014(11)
O13 0.0183(13) 0.0412(16) 0.0202(13) -0.0004(12) 0.0085(11) -0.0022(11)
O14 0.0395(15) 0.0212(13) 0.0478(16) -0.0011(13) 0.0300(13) -0.0021(12)
O15 0.0250(13) 0.0209(13) 0.0378(15) -0.0001(12) 0.0183(12) 0.0034(11)
O16 0.0310(15) 0.0215(13) 0.0455(17) -0.0021(13) 0.0257(13) 0.0006(11)
O17 0.0259(14) 0.0215(13) 0.0391(16) -0.0023(12) 0.0201(12) -0.0039(11)
O18 0.054(2) 0.0255(17) 0.080(3) 0.0002(16) 0.044(2) 0.0026(14)
O19 0.0389(17) 0.0482(19) 0.0245(15) 0.0041(14) 0.0122(13) 0.0045(14)
O20 0.062(2) 0.075(3) 0.081(3) -0.025(2) 0.056(2) -0.021(2)
C7 0.033(3) 0.090(5) 0.058(4) -0.039(3) 0.023(3) -0.014(3)
O21 0.031(6) 0.076(8) 0.068(7) -0.048(6) 0.036(5) -0.019(5)
C7' 0.033(3) 0.090(5) 0.058(4) -0.039(3) 0.023(3) -0.014(3)
O21' 0.068(4) 0.135(6) 0.059(4) -0.038(4) 0.035(3) -0.022(4)
O1W 0.062(3) 0.090(3) 0.068(3) 0.007(2) 0.036(2) 0.016(2)
O2W 0.098(4) 0.136(5) 0.113(5) -0.043(4) -0.005(4) -0.012(4)
N1 0.0199(15) 0.0235(16) 0.0212(16) 0.0002(13) 0.0073(13) 0.0022(13)
C1 0.0259(19) 0.030(2) 0.0182(18) -0.0032(16) 0.0115(16) -0.0008(16)
C2 0.027(2) 0.034(2) 0.028(2) -0.0082(18) 0.0104(17) -0.0086(18)
C3 0.034(2) 0.031(2) 0.053(3) -0.017(2) 0.024(2) -0.0048(19)
C4 0.035(2) 0.045(3) 0.046(3) -0.017(2) 0.021(2) -0.006(2)
C5 0.025(2) 0.039(2) 0.030(2) -0.0033(19) 0.0125(18) -0.0051(18)
C6 0.025(2) 0.041(3) 0.035(2) -0.005(2) 0.0144(19) -0.0013(18)
C8 0.0187(17) 0.0206(19) 0.0189(18) -0.0020(15) 0.0080(15) -0.0009(14)
C9 0.0257(19) 0.022(2) 0.0230(19) -0.0017(16) 0.0119(16) -0.0020(16)
C10 0.0178(17) 0.0154(17) 0.0210(18) 0.0001(14) 0.0073(15) -0.0007(14)
C11 0.0180(17) 0.0159(17) 0.0207(18) -0.0011(14) 0.0081(15) -0.0006(14)
C12 0.0187(18) 0.0182(17) 0.0228(19) 0.0008(15) 0.0099(15) -0.0015(14)
C13 0.0178(18) 0.0193(17) 0.0193(18) -0.0012(15) 0.0080(15) -0.0010(14)

loop_
_atom_type_symbol
_atom_type_description
_atom_type_scat_dispersion_real
_atom_type_scat_dispersion_imag
_atom_type_scat_source
C C 0.0033 0.0016 'International Tables Vol C Tables 4.2.6.8 and 6.1.1.4'
H H 0.0000 0.0000 'International Tables Vol C Tables 4.2.6.8 and 6.1.1.4'
N N 0.0061 0.0033 'International Tables Vol C Tables 4.2.6.8 and 6.1.1.4'
O O 0.0106 0.0060 'International Tables Vol C Tables 4.2.6.8 and 6.1.1.4'
P P 0.1023 0.0942 'International Tables Vol C Tables 4.2.6.8 and 6.1.1.4'
Eu Eu -0.1578 3.6682 'International Tables Vol C Tables 4.2.6.8 and 6.1.1.4'

loop_
_geom_angle_atom_site_label_1
_geom_angle_atom_site_label_2
_geom_angle_atom_site_label_3
_geom_angle
_geom_angle_site_symmetry_1
_geom_angle_site_symmetry_3
O2 Eu1 O6 138.34(9) . .
O2 Eu1 O5 89.27(9) . .
O6 Eu1 O5 67.57(8) . .
O2 Eu1 O11 75.18(9) . .
O6 Eu1 O11 139.81(9) . .
O5 Eu1 O11 149.08(9) . .
O2 Eu1 O14 83.83(10) . .
O6 Eu1 O14 88.82(9) . .
O5 Eu1 O14 134.74(9) . .
O11 Eu1 O14 70.90(9) . .
O2 Eu1 O10 138.88(9) . .
O6 Eu1 O10 74.22(9) . .
O5 Eu1 O10 131.61(9) . .
O11 Eu1 O10 66.46(9) . .
O14 Eu1 O10 70.43(10) . .
O2 Eu1 O4 69.08(10) . .
O6 Eu1 O4 131.19(9) . .
O5 Eu1 O4 75.89(9) . .
O11 Eu1 O4 73.64(10) . .
O14 Eu1 O4 139.74(10) . .
O10 Eu1 O4 111.53(10) . .
O2 Eu1 O9 134.22(10) . .
O6 Eu1 O9 73.32(10) . .
O5 Eu1 O9 73.22(9) . .
O11 Eu1 O9 98.54(10) . .
O14 Eu1 O9 137.88(10) . .
O10 Eu1 O9 68.10(10) . .
O4 Eu1 O9 65.74(10) . .
O2 Eu1 O15 70.28(9) . .
O6 Eu1 O15 69.89(9) . .
O5 Eu1 O15 72.56(8) . .
O11 Eu1 O15 124.09(9) . .
O14 Eu1 O15 62.98(8) . .
O10 Eu1 O15 120.37(9) . .
O4 Eu1 O15 128.01(10) . .
O9 Eu1 O15 136.89(9) . .
O2 Eu1 C11 127.97(9) . .
O6 Eu1 C11 20.03(9) . .
O5 Eu1 C11 47.71(9) . .
O11 Eu1 C11 156.68(9) . .
O14 Eu1 C11 105.53(9) . .
O10 Eu1 C11 90.45(9) . .
O4 Eu1 C11 114.56(9) . .
O9 Eu1 C11 68.12(10) . .
O15 Eu1 C11 69.58(8) . .
O2 Eu1 C10 106.61(9) . .
O6 Eu1 C10 47.77(9) . .
O5 Eu1 C10 19.96(9) . .
O11 Eu1 C10 163.54(9) . .
O14 Eu1 C10 125.43(9) . .
O10 Eu1 C10 114.39(9) . .
O4 Eu1 C10 91.52(10) . .
O9 Eu1 C10 68.18(10) . .
O15 Eu1 C10 70.66(8) . .
C11 Eu1 C10 27.81(9) . .
O2 Eu1 C12 93.62(9) . .
O6 Eu1 C12 120.30(9) . .
O5 Eu1 C12 159.59(9) . .
O11 Eu1 C12 19.63(9) . .
O14 Eu1 C12 65.67(9) . .
O10 Eu1 C12 46.94(9) . .
O4 Eu1 C12 86.28(10) . .
O9 Eu1 C12 90.56(10) . .
O15 Eu1 C12 127.32(8) . .
C11 Eu1 C12 137.38(9) . .
C10 Eu1 C12 157.39(9) . .
O18 Eu2 O12 80.27(11) . 2
O18 Eu2 O16 150.55(10) . .
O12 Eu2 O16 77.08(10) 2 .
O18 Eu2 O19 84.49(13) . .
O12 Eu2 O19 141.77(10) 2 .
O16 Eu2 O19 102.00(11) . .
O18 Eu2 O7 94.58(12) . 2_655
O12 Eu2 O7 71.91(9) 2 2_655
O16 Eu2 O7 96.01(10) . 2_655
O19 Eu2 O7 144.58(10) . 2_655
O18 Eu2 O8 71.88(10) . 2_655
O12 Eu2 O8 127.29(9) 2 2_655
O16 Eu2 O8 137.40(9) . 2_655
O19 Eu2 O8 79.31(10) . 2_655
O7 Eu2 O8 66.94(8) 2_655 2_655
O18 Eu2 O13 79.27(11) . 2
O12 Eu2 O13 67.12(9) 2 2
O16 Eu2 O13 74.73(9) . 2
O19 Eu2 O13 75.71(10) . 2
O7 Eu2 O13 139.02(9) 2_655 2
O8 Eu2 O13 143.28(9) 2_655 2
O18 Eu2 O17 143.02(9) . .
O12 Eu2 O17 129.88(10) 2 .
O16 Eu2 O17 66.22(9) . .
O19 Eu2 O17 80.70(10) . .
O7 Eu2 O17 79.07(9) 2_655 .
O8 Eu2 O17 72.16(9) 2_655 .
O13 Eu2 O17 128.38(9) 2 .
O18 Eu2 C12 80.62(10) . 2
O12 Eu2 C12 19.64(9) 2 2
O16 Eu2 C12 71.74(9) . 2
O19 Eu2 C12 123.10(10) . 2
O7 Eu2 C12 91.40(9) 2_655 2
O8 Eu2 C12 142.77(9) 2_655 2
O13 Eu2 C12 47.65(9) 2 2
O17 Eu2 C12 135.39(9) . 2
O18 Eu2 C10 87.68(11) . 2_655
O12 Eu2 C10 88.70(9) 2 2_655
O16 Eu2 C10 110.21(9) . 2_655
O19 Eu2 C10 125.62(10) . 2_655
O7 Eu2 C10 19.58(9) 2_655 2_655
O8 Eu2 C10 47.37(9) 2_655 2_655
O13 Eu2 C10 154.02(9) 2 2_655
O17 Eu2 C10 74.20(9) . 2_655
C12 Eu2 C10 108.32(9) 2 2_655
O18 Eu2 C13 80.44(10) . 2
O12 Eu2 C13 47.44(9) 2 2
O16 Eu2 C13 70.41(9) . 2
O19 Eu2 C13 95.60(10) . 2
O7 Eu2 C13 119.23(9) 2_655 2
O8 Eu2 C13 152.17(9) 2_655 2
O13 Eu2 C13 19.89(9) 2 2
O17 Eu2 C13 134.48(9) . 2
C12 Eu2 C13 27.85(9) 2 2
C10 Eu2 C13 135.78(9) 2_655 2
O18 Eu2 C11 77.89(10) . 2_655
O12 Eu2 C11 111.96(9) 2 2_655
O16 Eu2 C11 128.25(9) . 2_655
O19 Eu2 C11 98.61(10) . 2_655
O7 Eu2 C11 47.19(9) 2_655 2_655
O8 Eu2 C11 19.76(9) 2_655 2_655
O13 Eu2 C11 156.89(9) 2 2_655
O17 Eu2 C11 71.16(9) . 2_655
C12 Eu2 C11 130.43(9) 2 2_655
C10 Eu2 C11 27.61(9) 2_655 2_655
C13 Eu2 C11 152.70(9) 2 2_655
O18 Eu2 H18B 16.8 . .
O12 Eu2 H18B 83.0 2 .
O16 Eu2 H18B 139.3 . .
O19 Eu2 H18B 73.2 . .
O7 Eu2 H18B 111.0 2_655 .
O8 Eu2 H18B 82.4 2_655 .
O13 Eu2 H18B 64.9 2 .
O17 Eu2 H18B 146.4 . .
C12 Eu2 H18B 77.6 2 .
C10 Eu2 H18B 104.3 2_655 .
C13 Eu2 H18B 70.0 2 .
C11 Eu2 H18B 92.0 2_655 .
O18 Eu2 H18C 16.9 . .
O12 Eu2 H18C 64.7 2 .
O16 Eu2 H18C 140.0 . .
O19 Eu2 H18C 100.9 . .
O7 Eu2 H18C 83.5 2_655 .
O8 Eu2 H18C 79.1 2_655 .
O13 Eu2 H18C 79.7 2 .
O17 Eu2 H18C 150.4 . .
C12 Eu2 H18C 68.3 2 .
C10 Eu2 H18C 81.4 2_655 .
C13 Eu2 H18C 75.0 2 .
C11 Eu2 H18C 79.4 2_655 .
H18B Eu2 H18C 29.0 . .
O18 Eu2 H19A 68.1 . .
O12 Eu2 H19A 135.3 2 .
O16 Eu2 H19A 117.6 . .
O19 Eu2 H19A 16.6 . .
O7 Eu2 H19A 138.9 2_655 .
O8 Eu2 H19A 72.2 2_655 .
O13 Eu2 H19A 76.3 2 .
O17 Eu2 H19A 92.8 . .
C12 Eu2 H19A 120.1 2 .
C10 Eu2 H19A 119.4 2_655 .
C13 Eu2 H19A 95.2 2 .
C11 Eu2 H19A 91.9 2_655 .
H18B Eu2 H19A 58.0 . .
H18C Eu2 H19A 84.7 . .
O2 P1 O3 117.81(16) . .
O2 P1 O1 107.80(15) . .
O3 P1 O1 110.78(15) . .
O2 P1 C1 104.72(17) . .
O3 P1 C1 107.95(17) . .
O1 P1 C1 107.17(17) . .
P1 O1 H1C 109.2 . .
P1 O2 Eu1 162.53(18) . .
Eu1 O4 H4D 109.3 . .
Eu1 O4 H4C 124(5) . .
H4D O4 H4C 126.1 . .
C10 O5 Eu1 118.1(2) . .
C11 O6 Eu1 117.8(2) . .
C10 O7 Eu2 120.5(2) . 2_645
C11 O8 Eu2 119.7(2) . 2_645
Eu1 O9 H9A 109.3 . .
Eu1 O9 H9B 109.3 . .
H9A O9 H9B 109.5 . .
C13 O10 Eu1 119.3(2) . .
C12 O11 Eu1 119.2(2) . .
C12 O12 Eu2 120.6(2) . 2_545
C13 O13 Eu2 118.6(2) . 2_545
C9 O14 Eu1 123.5(2) . .
C8 O15 Eu1 118.4(2) . .
C9 O16 Eu2 121.3(2) . .
C8 O17 Eu2 119.8(2) . .
Eu2 O18 H18B 109.6 . .
Eu2 O18 H18C 108.9 . .
H18B O18 H18C 109.5 . .
Eu2 O19 H19A 109.3 . .
Eu2 O19 H19C 162(8) . .
H19A O19 H19C 77.7 . .
C7' O20 H20A 109.5 . .
C7 O20 H20A 109.5 . .
O20 C7 O21 108.3(6) . .
O20 C7 C6 116.7(4) . .
O21 C7 C6 109.9(6) . .
O20 C7' O21' 116.1(6) . .
O20 C7' C6 116.7(4) . .
O21' C7' C6 122.8(5) . .
H1WC O1W H1WA 109.5 . .
H2WA O2W H2WB 109.5 . .
C3 N1 C1 111.1(3) . .
C3 N1 C2 111.2(3) . .
C1 N1 C2 109.5(3) . .
C3 N1 H1D 108.2 . .
C1 N1 H1D 108.4 . .
C2 N1 H1D 108.4 . .
N1 C1 P1 114.1(3) . .
N1 C1 H1A 108.5 . .
P1 C1 H1A 108.8 . .
N1 C1 H1B 108.8 . .
P1 C1 H1B 108.8 . .
H1A C1 H1B 107.7 . .
N1 C2 C5 113.0(3) . .
N1 C2 H2A 109.2 . .
C5 C2 H2A 108.8 . .
N1 C2 H2B 108.7 . .
C5 C2 H2B 109.2 . .
H2A C2 H2B 107.8 . .
N1 C3 C4 111.7(4) . .
N1 C3 H3A 108.9 . .
C4 C3 H3A 109.4 . .
N1 C3 H3B 109.6 . .
C4 C3 H3B 109.3 . .
H3A C3 H3B 107.9 . .
C3 C4 C6 110.2(4) . .
C3 C4 H4A 109.4 . .
C6 C4 H4A 109.7 . .
C3 C4 H4B 109.8 . .
C6 C4 H4B 109.6 . .
H4A C4 H4B 108.1 . .
C6 C5 C2 109.8(4) . .
C6 C5 H5A 109.5 . .
C2 C5 H5A 109.9 . .
C6 C5 H5B 109.6 . .
C2 C5 H5B 109.8 . .
H5A C5 H5B 108.2 . .
C7' C6 C5 112.3(4) . .
C7 C6 C5 112.3(4) . .
C7' C6 C4 110.7(4) . .
C7 C6 C4 110.7(4) . .
C5 C6 C4 108.1(3) . .
C7' C6 H6 108.1 . .
C7 C6 H6 108.1 . .
C5 C6 H6 108.7 . .
C4 C6 H6 108.8 . .
O15 C8 O17 128.4(3) . .
O15 C8 C9 116.1(3) . .
O17 C8 C9 115.5(3) . .
O14 C9 O16 125.7(4) . .
O14 C9 C8 117.5(3) . .
O16 C9 C8 116.7(3) . .
O5 C10 O7 126.2(3) . .
O5 C10 C11 117.1(3) . .
O7 C10 C11 116.7(3) . .
O5 C10 Eu2 166.0(3) . 2_645
O7 C10 Eu2 39.88(17) . 2_645
C11 C10 Eu2 76.88(19) . 2_645
O5 C10 Eu1 41.99(17) . .
O7 C10 Eu1 167.4(3) . .
C11 C10 Eu1 75.28(19) . .
Eu2 C10 Eu1 151.71(13) 2_645 .
O6 C11 O8 125.1(3) . .
O6 C11 C10 118.8(3) . .
O8 C11 C10 116.1(3) . .
O6 C11 Eu1 42.14(17) . .
O8 C11 Eu1 166.5(2) . .
C10 C11 Eu1 76.92(19) . .
O6 C11 Eu2 165.6(3) . 2_645
O8 C11 Eu2 40.57(16) . 2_645
C10 C11 Eu2 75.51(18) . 2_645
Eu1 C11 Eu2 151.98(12) . 2_645
O12 C12 O11 125.8(4) . .
O12 C12 C13 116.6(3) . .
O11 C12 C13 117.6(3) . .
O12 C12 Eu2 39.74(18) . 2_545
O11 C12 Eu2 164.8(3) . 2_545
C13 C12 Eu2 77.00(19) . 2_545
O12 C12 Eu1 166.7(3) . .
O11 C12 Eu1 41.18(17) . .
C13 C12 Eu1 76.56(19) . .
Eu2 C12 Eu1 153.52(13) 2_545 .
O10 C13 O13 126.7(4) . .
O10 C13 C12 116.9(3) . .
O13 C13 C12 116.4(3) . .
O10 C13 Eu2 166.6(3) . 2_545
O13 C13 Eu2 41.53(17) . 2_545
C12 C13 Eu2 75.14(18) . 2_545
O10 C13 Eu1 41.23(18) . .
O13 C13 Eu1 167.2(3) . .
C12 C13 Eu1 75.94(19) . .
Eu2 C13 Eu1 151.04(12) 2_545 .

loop_
_geom_bond_atom_site_label_1
_geom_bond_atom_site_label_2
_geom_bond_distance
_geom_bond_site_symmetry_2
Eu1 O2 2.291(3) .
Eu1 O6 2.431(3) .
Eu1 O5 2.447(2) .
Eu1 O11 2.455(2) .
Eu1 O14 2.460(3) .
Eu1 O10 2.466(3) .
Eu1 O4 2.484(3) .
Eu1 O9 2.518(3) .
Eu1 O15 2.626(3) .
Eu1 C11 3.205(4) .
Eu1 C10 3.227(3) .
Eu1 C12 3.256(4) .
Eu2 O18 2.373(3) .
Eu2 O12 2.382(3) 2
Eu2 O16 2.396(3) .
Eu2 O19 2.403(3) .
Eu2 O7 2.404(3) 2_655
Eu2 O8 2.431(2) 2_655
Eu2 O13 2.440(3) 2
Eu2 O17 2.457(3) .
Eu2 C12 3.206(4) 2
Eu2 C10 3.229(3) 2_655
Eu2 C13 3.232(4) 2
Eu2 C11 3.248(3) 2_655
Eu2 H18B 2.7762 .
Eu2 H18C 2.7681 .
Eu2 H19A 2.8017 .
P1 O2 1.484(3) .
P1 O3 1.489(3) .
P1 O1 1.570(3) .
P1 C1 1.819(4) .
O1 H1C 0.8500 .
O4 H4D 0.8499 .
O4 H4C 0.74(6) .
O5 C10 1.248(4) .
O6 C11 1.241(4) .
O7 C10 1.256(4) .
O7 Eu2 2.404(3) 2_645
O8 C11 1.264(4) .
O8 Eu2 2.431(2) 2_645
O9 H9A 0.8500 .
O9 H9B 0.8500 .
O10 C13 1.249(4) .
O11 C12 1.253(4) .
O12 C12 1.252(4) .
O12 Eu2 2.382(3) 2_545
O13 C13 1.252(4) .
O13 Eu2 2.440(3) 2_545
O14 C9 1.241(5) .
O15 C8 1.236(4) .
O16 C9 1.258(5) .
O17 C8 1.259(4) .
O18 H18B 0.8501 .
O18 H18C 0.8500 .
O19 H19A 0.8502 .
O19 H19C 0.89(12) .
O20 C7' 1.225(6) .
O20 C7 1.225(6) .
O20 H20A 0.8500 .
C7 O21 1.397(12) .
C7 C6 1.514(6) .
C7' O21' 1.270(7) .
C7' C6 1.514(6) .
O1W H1WC 0.8500 .
O1W H1WA 0.8497 .
O2W H2WA 0.8500 .
O2W H2WB 0.8499 .
N1 C3 1.502(5) .
N1 C1 1.506(5) .
N1 C2 1.510(5) .
N1 H1D 0.8999 .
C1 H1A 0.9698 .
C1 H1B 0.9700 .
C2 C5 1.519(5) .
C2 H2A 0.9699 .
C2 H2B 0.9699 .
C3 C4 1.515(6) .
C3 H3A 0.9700 .
C3 H3B 0.9700 .
C4 C6 1.527(6) .
C4 H4A 0.9704 .
C4 H4B 0.9698 .
C5 C6 1.519(6) .
C5 H5A 0.9703 .
C5 H5B 0.9703 .
C6 H6 0.9799 .
C8 C9 1.544(5) .
C10 C11 1.546(5) .
C10 Eu2 3.229(3) 2_645
C11 Eu2 3.248(3) 2_645
C12 C13 1.550(5) .
C12 Eu2 3.206(4) 2_545
C13 Eu2 3.232(3) 2_545

loop_
_geom_hbond_atom_site_label_D
_geom_hbond_atom_site_label_H
_geom_hbond_atom_site_label_A
_geom_hbond_distance_DH
_geom_hbond_distance_HA
_geom_hbond_distance_DA
_geom_hbond_angle_DHA
_geom_hbond_site_symmetry_A
O1 H1C O15 0.85 2.59 3.138(4) 123.3 .
O1 H1C O17 0.85 2.45 3.078(4) 131.8 .
O4 H4D O3 0.85 2.34 2.951(4) 128.7 3_655
O4 H4D O9 0.85 2.30 2.715(5) 110.4 .
O9 H9A O3 0.85 2.06 2.716(4) 134.0 3_655
O9 H9B O2W 0.85 2.40 3.232(7) 166.8 4_665
O20 H20A O15 0.85 1.82 2.660(4) 169.0 1_455
O1W H1WA O9 0.85 2.50 3.080(5) 126.3 1_565
O2W H2WB O10 0.85 2.32 2.961(6) 132.6 4_566
N1 H1D O2 0.90 2.59 3.031(4) 110.7 .
N1 H1D O11 0.90 2.18 3.072(4) 174.4 .
C1 H1A O6 0.97 2.56 3.412(5) 146.8 4_565
C1 H1B O7 0.97 2.31 3.283(5) 177.6 3_655
C2 H2A O12 0.97 2.63 3.442(5) 141.7 3
C3 H3B O1 0.97 2.39 3.087(5) 128.2 .
C5 H5B O12 0.97 2.51 3.447(5) 161.7 .
O4 H4C O5 0.74(6) 2.25(6) 2.984(4) 169(6) 3_655
O19 H19C O8 0.89(12) 2.44(12) 3.162(4) 138(10) 4_565
O19 H19C O17 0.89(12) 2.20(12) 2.944(4) 140(10) 3_665
